data_4036750
loop_
_publ_author_name
'Yu, Changjiang'
'Wu, Qinghua'
'Wang, Jun'
'Wei, Yun'
'Hao, Erhong'
'Jiao, Lijuan'

_publ_section_title
;
 Red to Near-Infrared Isoindole BODIPY Fluorophores: Synthesis, Crystal
 Structures, and Spectroscopic and Electrochemical Properties.
;
_journal_issue 9
_journal_name_full 'The Journal of organic chemistry'
_journal_page_first 3761
_journal_page_last 3770
_journal_paper_doi 10.1021/acs.joc.6b00414
_journal_volume 81
_journal_year 2016
_chemical_formula_sum 'C22 H22 B F2 N3'
_chemical_formula_weight 377.24
_space_group_IT_number 14
_space_group_name_Hall '-P 2ybc'
_space_group_name_H-M_alt 'P 1 21/c 1'
_symmetry_cell_setting monoclinic
_symmetry_space_group_name_Hall '-P 2ybc'
_symmetry_space_group_name_H-M 'P 1 21/c 1'
_atom_sites_solution_hydrogens geom
_atom_sites_solution_primary direct
_atom_sites_solution_secondary difmap
_audit_creation_method SHELXL-97
_cell_angle_alpha 90.00
_cell_angle_beta 105.281(2)
_cell_angle_gamma 90.00
_cell_formula_units_Z 4
_cell_length_a 13.041(2)
_cell_length_b 20.065(4)
_cell_length_c 7.4322(13)
_cell_measurement_reflns_used 3876
_cell_measurement_temperature 298(2)
_cell_measurement_theta_max 25.08
_cell_measurement_theta_min 2.37
_cell_volume 1876.0(6)
_computing_cell_refinement 'SAINT (Bruker, 2008)'
_computing_data_collection 'APEX2 (Bruker, 2008)'
_computing_data_reduction 'SAINT (Bruker, 2008)'
_computing_molecular_graphics 'DIAMOND (Brandenburg & Berndt, 1999)'
_computing_publication_material 'SHELXL97 (Sheldrick, 2008)'
_computing_structure_refinement 'SHELXL97 (Sheldrick, 2008)'
_computing_structure_solution 'SHELXS97 (Sheldrick, 2008)'
_diffrn_ambient_temperature 298(2)
_diffrn_measured_fraction_theta_full 1.000
_diffrn_measured_fraction_theta_max 1.000
_diffrn_measurement_device_type 'Bruker APEXII CCD area-detector'
_diffrn_measurement_method '\f and \w'
_diffrn_radiation_monochromator graphite
_diffrn_radiation_source 'fine-focus sealed tube'
_diffrn_radiation_type MoK\a
_diffrn_radiation_wavelength 0.71073
_diffrn_reflns_av_R_equivalents 0.0712
_diffrn_reflns_av_sigmaI/netI 0.0652
_diffrn_reflns_limit_h_max 15
_diffrn_reflns_limit_h_min -14
_diffrn_reflns_limit_k_max 23
_diffrn_reflns_limit_k_min -23
_diffrn_reflns_limit_l_max 8
_diffrn_reflns_limit_l_min -8
_diffrn_reflns_number 13355
_diffrn_reflns_theta_full 25.01
_diffrn_reflns_theta_max 25.01
_diffrn_reflns_theta_min 1.62
_exptl_absorpt_coefficient_mu 0.093
_exptl_absorpt_correction_T_max 0.9781
_exptl_absorpt_correction_T_min 0.9736
_exptl_absorpt_correction_type multi-scan
_exptl_absorpt_process_details '(SADABS; Bruker, 2008)'
_exptl_crystal_colour colourless
_exptl_crystal_density_diffrn 1.336
_exptl_crystal_density_method 'not measured'
_exptl_crystal_description block
_exptl_crystal_F_000 792
_exptl_crystal_size_max 0.29
_exptl_crystal_size_mid 0.26
_exptl_crystal_size_min 0.24
_refine_diff_density_max 0.266
_refine_diff_density_min -0.199
_refine_diff_density_rms 0.050
_refine_ls_extinction_coef 0.0045(9)
_refine_ls_extinction_expression Fc^*^=kFc[1+0.001xFc^2^\l^3^/sin(2\q)]^-1/4^
_refine_ls_extinction_method SHELXL
_refine_ls_goodness_of_fit_ref 0.996
_refine_ls_hydrogen_treatment constr
_refine_ls_matrix_type full
_refine_ls_number_parameters 258
_refine_ls_number_reflns 3309
_refine_ls_number_restraints 0
_refine_ls_restrained_S_all 0.996
_refine_ls_R_factor_all 0.1062
_refine_ls_R_factor_gt 0.0507
_refine_ls_shift/su_max 0.001
_refine_ls_shift/su_mean 0.000
_refine_ls_structure_factor_coef Fsqd
_refine_ls_weighting_details 'calc w=1/[\s^2^(Fo^2^)+(0.0654P)^2^+0.1859P] where P=(Fo^2^+2Fc^2^)/3'
_refine_ls_weighting_scheme calc
_refine_ls_wR_factor_gt 0.1145
_refine_ls_wR_factor_ref 0.1414
_reflns_number_gt 1898
_reflns_number_total 3309
_reflns_threshold_expression I>2sigma(I)
_cod_data_source_file jo6b00414_si_010.cif
_cod_data_source_block 110527a
_cod_depositor_comments
;
The following automatic conversions were performed:

data item '_symmetry_cell_setting' value 'Monoclinic' was changed to
'monoclinic' in accordance with the
/home/saulius/struct/COD-crude-data/automatic-downloads/DataCite-retrospective/ACS/depositions/lib/dictionaries/cif_core.dic
dictionary named 'cif_core.dic' version 2.4.2 last updated on
2011-04-26.

Automatic conversion script
Id: cif_fix_values 6909 2019-04-08 15:41:33Z antanas 
;
_cod_original_sg_symbol_H-M 'P 21/c '
_cod_database_code 4036750

loop_
_symmetry_equiv_pos_as_xyz
'x, y, z'
'-x, y+1/2, -z+1/2'
'-x, -y, -z'
'x, -y-1/2, z-1/2'

loop_
_atom_site_label
_atom_site_type_symbol
_atom_site_fract_x
_atom_site_fract_y
_atom_site_fract_z
_atom_site_U_iso_or_equiv
_atom_site_adp_type
_atom_site_occupancy
_atom_site_symmetry_multiplicity
_atom_site_calc_flag
_atom_site_refinement_flags
B1 B 0.0099(3) 0.40031(15) 0.2500(4) 0.0387(8) Uani 1 1 d .
C1 C -0.2586(2) 0.52508(15) 0.2857(4) 0.0555(9) Uani 1 1 d .
H1 H -0.2474 0.5696 0.3202 0.067 Uiso 1 1 calc R
C2 C -0.3532(2) 0.49731(15) 0.1929(4) 0.0537(9) Uani 1 1 d .
H2 H -0.4178 0.5194 0.1512 0.064 Uiso 1 1 calc R
C3 C -0.3351(2) 0.43003(14) 0.1723(4) 0.0480(8) Uani 1 1 d .
H3 H -0.3859 0.3988 0.1149 0.058 Uiso 1 1 calc R
C4 C -0.2287(2) 0.41742(13) 0.2517(4) 0.0394(7) Uani 1 1 d .
C5 C -0.1737(2) 0.35442(14) 0.2639(3) 0.0385(7) Uani 1 1 d .
C6 C -0.2215(2) 0.29078(13) 0.2710(3) 0.0380(7) Uani 1 1 d .
C7 C -0.3223(2) 0.27343(15) 0.2867(4) 0.0484(8) Uani 1 1 d .
H7 H -0.3716 0.3062 0.2932 0.058 Uiso 1 1 calc R
C8 C -0.3473(3) 0.20758(16) 0.2924(4) 0.0560(9) Uani 1 1 d .
H8 H -0.4144 0.1952 0.3016 0.067 Uiso 1 1 calc R
C9 C -0.2726(3) 0.15874(16) 0.2846(4) 0.0573(9) Uani 1 1 d .
H9 H -0.2918 0.1141 0.2849 0.069 Uiso 1 1 calc R
C10 C -0.1720(2) 0.17455(14) 0.2764(4) 0.0488(8) Uani 1 1 d .
H10 H -0.1228 0.1411 0.2752 0.059 Uiso 1 1 calc R
C11 C -0.1437(2) 0.24182(14) 0.2700(3) 0.0378(7) Uani 1 1 d .
C12 C -0.0478(2) 0.27648(13) 0.2665(3) 0.0362(7) Uani 1 1 d .
C13 C 0.0522(2) 0.25414(13) 0.2637(3) 0.0381(7) Uani 1 1 d .
C14 C 0.1348(2) 0.29931(13) 0.2575(4) 0.0388(7) Uani 1 1 d .
C15 C 0.2422(2) 0.29036(14) 0.2589(4) 0.0432(7) Uani 1 1 d .
C16 C 0.2839(2) 0.35347(15) 0.2434(4) 0.0443(7) Uani 1 1 d .
C17 C 0.2031(2) 0.39978(14) 0.2330(4) 0.0410(7) Uani 1 1 d .
C18 C 0.2074(2) 0.47314(14) 0.2093(4) 0.0535(8) Uani 1 1 d .
H18A H 0.1392 0.4890 0.1390 0.080 Uiso 1 1 calc R
H18B H 0.2598 0.4837 0.1440 0.080 Uiso 1 1 calc R
H18C H 0.2262 0.4942 0.3296 0.080 Uiso 1 1 calc R
C19 C 0.0718(2) 0.18036(14) 0.2596(4) 0.0537(8) Uani 1 1 d .
H19A H 0.0996 0.1643 0.3847 0.081 Uiso 1 1 calc R
H19B H 0.1221 0.1717 0.1885 0.081 Uiso 1 1 calc R
H19C H 0.0062 0.1579 0.2029 0.081 Uiso 1 1 calc R
C20 C 0.3053(2) 0.22687(15) 0.2748(4) 0.0596(9) Uani 1 1 d .
H20A H 0.2810 0.2015 0.1622 0.089 Uiso 1 1 calc R
H20B H 0.2959 0.2013 0.3785 0.089 Uiso 1 1 calc R
H20C H 0.3792 0.2373 0.2939 0.089 Uiso 1 1 calc R
C21 C 0.3961(2) 0.37172(16) 0.2472(4) 0.0562(9) Uani 1 1 d .
H21A H 0.3950 0.4079 0.1602 0.067 Uiso 1 1 calc R
H21B H 0.4301 0.3338 0.2062 0.067 Uiso 1 1 calc R
C22 C 0.4607(3) 0.3927(2) 0.4389(5) 0.0848(13) Uani 1 1 d .
H22A H 0.4292 0.4315 0.4779 0.127 Uiso 1 1 calc R
H22B H 0.5320 0.4028 0.4349 0.127 Uiso 1 1 calc R
H22C H 0.4620 0.3571 0.5257 0.127 Uiso 1 1 calc R
F1 F 0.02779(12) 0.44016(7) 0.4118(2) 0.0531(5) Uani 1 1 d .
F2 F -0.03124(12) 0.43881(8) 0.0957(2) 0.0553(5) Uani 1 1 d .
N1 N -0.18416(18) 0.47689(11) 0.3188(3) 0.0489(6) Uani 1 1 d .
H1A H -0.1181 0.4828 0.3744 0.059 Uiso 1 1 calc R
N2 N -0.07119(16) 0.34515(11) 0.2640(3) 0.0358(5) Uani 1 1 d .
N3 N 0.11340(16) 0.36717(10) 0.2439(3) 0.0372(6) Uani 1 1 d .

loop_
_atom_site_aniso_label
_atom_site_aniso_U_11
_atom_site_aniso_U_22
_atom_site_aniso_U_33
_atom_site_aniso_U_23
_atom_site_aniso_U_13
_atom_site_aniso_U_12
B1 0.0399(19) 0.0309(18) 0.0436(18) -0.0015(15) 0.0078(15) 0.0007(14)
C1 0.054(2) 0.0387(19) 0.075(2) -0.0043(16) 0.0179(17) 0.0102(16)
C2 0.0415(18) 0.053(2) 0.067(2) 0.0026(16) 0.0160(16) 0.0118(15)
C3 0.0401(18) 0.045(2) 0.0589(19) -0.0052(15) 0.0132(14) 0.0002(14)
C4 0.0361(16) 0.0345(17) 0.0477(17) -0.0027(13) 0.0113(13) 0.0013(13)
C5 0.0325(16) 0.0410(18) 0.0399(16) -0.0026(12) 0.0060(12) 0.0007(13)
C6 0.0367(17) 0.0390(17) 0.0368(15) -0.0011(12) 0.0073(12) -0.0048(13)
C7 0.0418(19) 0.052(2) 0.0508(18) 0.0006(15) 0.0114(14) -0.0030(15)
C8 0.051(2) 0.056(2) 0.062(2) 0.0038(16) 0.0164(16) -0.0144(17)
C9 0.066(2) 0.045(2) 0.061(2) 0.0000(16) 0.0161(17) -0.0145(18)
C10 0.056(2) 0.0356(19) 0.0528(19) 0.0008(13) 0.0113(15) -0.0033(15)
C11 0.0451(17) 0.0373(17) 0.0294(14) -0.0002(12) 0.0068(12) -0.0008(14)
C12 0.0417(17) 0.0320(16) 0.0342(15) 0.0001(12) 0.0090(12) -0.0005(13)
C13 0.0453(18) 0.0344(16) 0.0341(15) -0.0015(12) 0.0097(13) 0.0051(14)
C14 0.0423(18) 0.0373(18) 0.0374(16) 0.0002(12) 0.0113(13) 0.0060(13)
C15 0.0448(18) 0.0459(19) 0.0401(16) 0.0025(13) 0.0132(13) 0.0131(14)
C16 0.0399(17) 0.051(2) 0.0438(17) 0.0037(14) 0.0146(13) 0.0048(15)
C17 0.0386(17) 0.0434(18) 0.0423(17) 0.0045(13) 0.0127(13) 0.0012(14)
C18 0.0440(18) 0.050(2) 0.069(2) 0.0087(16) 0.0183(15) -0.0014(15)
C19 0.059(2) 0.0370(18) 0.067(2) -0.0004(15) 0.0182(16) 0.0055(15)
C20 0.054(2) 0.057(2) 0.072(2) 0.0102(17) 0.0234(17) 0.0192(17)
C21 0.0396(18) 0.067(2) 0.065(2) 0.0069(17) 0.0197(15) 0.0091(16)
C22 0.048(2) 0.128(4) 0.077(3) -0.006(2) 0.0139(19) -0.008(2)
F1 0.0408(10) 0.0457(10) 0.0721(12) -0.0206(8) 0.0138(8) -0.0031(8)
F2 0.0459(10) 0.0500(11) 0.0679(11) 0.0233(9) 0.0110(8) 0.0050(8)
N1 0.0380(14) 0.0404(15) 0.0649(16) -0.0078(12) 0.0074(12) 0.0009(12)
N2 0.0357(13) 0.0337(13) 0.0367(12) -0.0005(10) 0.0075(10) 0.0020(10)
N3 0.0367(13) 0.0333(14) 0.0424(13) 0.0020(10) 0.0116(10) 0.0053(11)

loop_
_atom_type_symbol
_atom_type_description
_atom_type_scat_dispersion_real
_atom_type_scat_dispersion_imag
_atom_type_scat_source
C C 0.0033 0.0016 'International Tables Vol C Tables 4.2.6.8 and 6.1.1.4'
H H 0.0000 0.0000 'International Tables Vol C Tables 4.2.6.8 and 6.1.1.4'
B B 0.0013 0.0007 'International Tables Vol C Tables 4.2.6.8 and 6.1.1.4'
N N 0.0061 0.0033 'International Tables Vol C Tables 4.2.6.8 and 6.1.1.4'
F F 0.0171 0.0103 'International Tables Vol C Tables 4.2.6.8 and 6.1.1.4'

loop_
_geom_angle_atom_site_label_1
_geom_angle_atom_site_label_2
_geom_angle_atom_site_label_3
_geom_angle
F2 B1 F1 109.5(2)
F2 B1 N3 112.2(2)
F1 B1 N3 109.0(2)
F2 B1 N2 109.6(2)
F1 B1 N2 108.0(2)
N3 B1 N2 108.5(2)
N1 C1 C2 108.2(3)
C1 C2 C3 107.2(3)
C4 C3 C2 108.2(3)
N1 C4 C3 106.2(2)
N1 C4 C5 125.9(2)
C3 C4 C5 127.9(3)
N2 C5 C6 108.6(2)
N2 C5 C4 126.6(2)
C6 C5 C4 124.7(2)
C7 C6 C11 121.4(3)
C7 C6 C5 131.1(3)
C11 C6 C5 107.5(2)
C8 C7 C6 118.9(3)
C7 C8 C9 120.3(3)
C10 C9 C8 121.9(3)
C9 C10 C11 119.3(3)
C10 C11 C6 118.2(3)
C10 C11 C12 134.7(3)
C6 C11 C12 107.0(2)
C13 C12 N2 121.2(2)
C13 C12 C11 132.2(2)
N2 C12 C11 106.6(2)
C12 C13 C14 121.4(2)
C12 C13 C19 119.0(3)
C14 C13 C19 119.6(2)
N3 C14 C15 107.8(2)
N3 C14 C13 119.3(2)
C15 C14 C13 132.9(3)
C16 C15 C14 106.9(2)
C16 C15 C20 124.0(3)
C14 C15 C20 129.1(3)
C17 C16 C15 107.8(2)
C17 C16 C21 123.9(3)
C15 C16 C21 128.2(3)
N3 C17 C16 109.0(2)
N3 C17 C18 123.0(2)
C16 C17 C18 128.0(3)
C16 C21 C22 112.6(3)
C1 N1 C4 110.2(2)
C5 N2 C12 110.2(2)
C5 N2 B1 126.4(2)
C12 N2 B1 123.3(2)
C17 N3 C14 108.5(2)
C17 N3 B1 125.2(2)
C14 N3 B1 126.2(2)

loop_
_geom_bond_atom_site_label_1
_geom_bond_atom_site_label_2
_geom_bond_distance
B1 F2 1.369(3)
B1 F1 1.411(3)
B1 N3 1.516(4)
B1 N2 1.553(4)
C1 N1 1.346(3)
C1 C2 1.364(4)
C2 C3 1.386(4)
C3 C4 1.381(4)
C4 N1 1.363(3)
C4 C5 1.445(4)
C5 N2 1.349(3)
C5 C6 1.428(4)
C6 C7 1.393(4)
C6 C11 1.414(4)
C7 C8 1.364(4)
C8 C9 1.393(4)
C9 C10 1.366(4)
C10 C11 1.403(4)
C11 C12 1.438(4)
C12 C13 1.384(4)
C12 N2 1.410(3)
C13 C14 1.418(4)
C13 C19 1.504(4)
C14 N3 1.388(3)
C14 C15 1.410(4)
C15 C16 1.394(4)
C15 C20 1.504(4)
C16 C17 1.392(4)
C16 C21 1.502(4)
C17 N3 1.361(3)
C17 C18 1.485(4)
C21 C22 1.511(4)

loop_
_geom_hbond_atom_site_label_D
_geom_hbond_atom_site_label_H
_geom_hbond_atom_site_label_A
_geom_hbond_distance_DH
_geom_hbond_distance_HA
_geom_hbond_distance_DA
_geom_hbond_angle_DHA
_geom_hbond_site_symmetry_A
N1 H1A F1 0.86 2.04 2.767(3) 142.2 .
N1 H1A F1 0.86 2.31 2.964(3) 133.4 3_566
